data_7246785
loop_
_publ_author_name
'Hu, Xingchen'
'Xiao, Yuntian'
'Qi, Luguang'
'Bai, Yunhe'
'Sun, Ying'
'Ye, Yang'
'Xie, Chuang'

_publ_section_title
;
 Enhancing the dissolution and bacteriostatic activity of trimethoprim
 through salt formation
;
_journal_issue 23
_journal_name_full CrystEngComm
_journal_page_first 3445
_journal_page_last 3459
_journal_paper_doi 10.1039/D3CE00128H
_journal_volume 25
_journal_year 2023
_chemical_formula_moiety 'C14 H19 N4 O3, C7 H5 O5, 2(C H4 O)'
_chemical_formula_sum 'C23 H32 N4 O10'
_chemical_formula_weight 524.52
_chemical_name_systematic TMP-GA-2MeOH
_space_group_crystal_system monoclinic
_space_group_IT_number 14
_space_group_name_Hall '-P 2ybc'
_space_group_name_H-M_alt 'P 1 21/c 1'
_atom_sites_solution_hydrogens geom
_atom_sites_solution_primary dual
_audit_creation_date 2022-08-01
_audit_creation_method
;
Olex2 1.5
(compiled 2022.04.07 svn.rca3783a0 for OlexSys, GUI svn.r6498)
;
_audit_update_record
;
2022-11-22 deposited with the CCDC.	2023-04-28 downloaded from the CCDC.
;
_cell_angle_alpha 90
_cell_angle_beta 117.535(11)
_cell_angle_gamma 90
_cell_formula_units_Z 4
_cell_length_a 11.2636(10)
_cell_length_b 20.7045(13)
_cell_length_c 12.0759(11)
_cell_measurement_reflns_used 6758
_cell_measurement_temperature 113.15
_cell_measurement_theta_max 33.0010
_cell_measurement_theta_min 1.9630
_cell_volume 2497.2(4)
_computing_cell_refinement 'CrysAlisPro 1.171.39.46 (Rigaku OD, 2018)'
_computing_data_collection 'CrysAlisPro 1.171.39.46 (Rigaku OD, 2018)'
_computing_data_reduction 'CrysAlisPro 1.171.39.46 (Rigaku OD, 2018)'
_computing_molecular_graphics 'Olex2 1.5 (Dolomanov et al., 2009)'
_computing_publication_material 'Olex2 1.5 (Dolomanov et al., 2009)'
_computing_structure_refinement 'SHELXL 2018/3 (Sheldrick, 2015)'
_computing_structure_solution 'SHELXT 2018/2 (Sheldrick, 2018)'
_diffrn_ambient_temperature 113.15
_diffrn_detector 'CCD plate'
_diffrn_measured_fraction_theta_full 1.000
_diffrn_measured_fraction_theta_max 1.000
_diffrn_measurement_details
;
List of Runs (angles in degrees, time in seconds):

  # Type    Start    End  Width  t~exp~   \w     \q     \k     \f   Frames
#--------------------------------------------------------------------------
  1  \w   -120.00  60.00   1.00    2.00    --  -30.00  45.00   0.00  180
  2  \w   -120.00  30.00   1.00    2.00    --  -30.00  45.00  90.00  150
  3  \w   -120.00   0.00   1.00    2.00    --  -30.00  45.00 180.00  120
;
_diffrn_measurement_device 'abstract diffractometer'
_diffrn_measurement_device_type 'Rigaku mm007 Saturn70'
_diffrn_measurement_method '\w scans'
_diffrn_orient_matrix_type 'CrysAlisPro convention (1999,Acta A55,543-557)'
_diffrn_orient_matrix_UB_11 0.0099420000
_diffrn_orient_matrix_UB_12 0.0222879000
_diffrn_orient_matrix_UB_13 0.0481536000
_diffrn_orient_matrix_UB_21 0.0244699000
_diffrn_orient_matrix_UB_22 0.0231120000
_diffrn_orient_matrix_UB_23 -0.0277822000
_diffrn_orient_matrix_UB_31 -0.0659201000
_diffrn_orient_matrix_UB_32 0.0119267000
_diffrn_orient_matrix_UB_33 -0.0360106000
_diffrn_radiation_monochromator confocal
_diffrn_radiation_probe x-ray
_diffrn_radiation_type 'Mo K\a'
_diffrn_radiation_wavelength 0.71073
_diffrn_reflns_av_R_equivalents 0.0749
_diffrn_reflns_av_unetI/netI 0.0660
_diffrn_reflns_Laue_measured_fraction_full 1.000
_diffrn_reflns_Laue_measured_fraction_max 1.000
_diffrn_reflns_limit_h_max 14
_diffrn_reflns_limit_h_min -14
_diffrn_reflns_limit_k_max 25
_diffrn_reflns_limit_k_min -24
_diffrn_reflns_limit_l_max 15
_diffrn_reflns_limit_l_min -15
_diffrn_reflns_number 19767
_diffrn_reflns_point_group_measured_fraction_full 1.000
_diffrn_reflns_point_group_measured_fraction_max 1.000
_diffrn_reflns_theta_full 25.242
_diffrn_reflns_theta_max 26.373
_diffrn_reflns_theta_min 1.967
_diffrn_source 'rotating anode'
_diffrn_source_type 'Enhance (Mo) X-ray Source'
_exptl_absorpt_coefficient_mu 0.110
_exptl_absorpt_correction_T_max 1.00000
_exptl_absorpt_correction_T_min 0.61810
_exptl_absorpt_correction_type multi-scan
_exptl_absorpt_process_details 'CrysAlisPro 1.171.39.46 (Rigaku Oxford Diffraction, 2018)'
_exptl_crystal_density_diffrn 1.395
_exptl_crystal_description block
_exptl_crystal_F_000 1112
_exptl_crystal_size_max 0.25
_exptl_crystal_size_mid 0.22
_exptl_crystal_size_min 0.17
_refine_diff_density_max 0.276
_refine_diff_density_min -0.262
_refine_diff_density_rms 0.063
_refine_ls_extinction_coef 0.0059(9)
_refine_ls_extinction_expression Fc^*^=kFc[1+0.001xFc^2^\l^3^/sin(2\q)]^-1/4^
_refine_ls_extinction_method 'SHELXL-2018/3 (Sheldrick 2018)'
_refine_ls_goodness_of_fit_ref 1.054
_refine_ls_hydrogen_treatment constr
_refine_ls_matrix_type full
_refine_ls_number_parameters 345
_refine_ls_number_reflns 5092
_refine_ls_number_restraints 0
_refine_ls_restrained_S_all 1.054
_refine_ls_R_factor_all 0.0862
_refine_ls_R_factor_gt 0.0560
_refine_ls_shift/su_max 0.000
_refine_ls_shift/su_mean 0.000
_refine_ls_structure_factor_coef Fsqd
_refine_ls_weighting_details 'w=1/[\s^2^(Fo^2^)+(0.0570P)^2^+0.6353P] where P=(Fo^2^+2Fc^2^)/3'
_refine_ls_weighting_scheme calc
_refine_ls_wR_factor_gt 0.1255
_refine_ls_wR_factor_ref 0.1473
_reflns_Friedel_coverage 0.000
_reflns_number_gt 3552
_reflns_number_total 5092
_reflns_threshold_expression 'I > 2\s(I)'
_cod_data_source_file d3ce00128h2.cif
_cod_data_source_block r20220721c
_cod_depositor_comments 'Adding full bibliography for 7246781--7246785.cif.'
_cod_database_code 7246785
_shelx_shelxl_version_number 2018/3
_chemical_oxdiff_formula 'C11 H10 N O'
_shelx_space_group_comment
;
The symmetry employed for this shelxl refinement is uniquely defined
by the following loop, which should always be used as a source of
symmetry information in preference to the above space-group names.
They are only intended as comments.
;
_shelx_estimated_absorpt_t_max 0.982
_shelx_estimated_absorpt_t_min 0.973
_olex2_refinement_description
;
1. Fixed Uiso
 At 1.2 times of:
  All C(H) groups, All C(H,H) groups, All N(H) groups, All N(H,H) groups
 At 1.5 times of:
  All C(H,H,H) groups, All O(H) groups
2.a Secondary CH2 refined with riding coordinates:
 C10(H10A,H10B)
2.b Aromatic/amide H refined with riding coordinates:
 N1(H1), C6(H6), C8(H8), C12(H12), C17(H17), C21(H21)
2.c X=CH2 refined with riding coordinates:
 N2(H2A,H2B), N4(H4A,H4B)
2.d Idealised Me refined as rotating group:
 C1(H1A,H1B,H1C), C2(H2C,H2D,H2E), C3(H3A,H3B,H3C), C22(H22A,H22B,H22C),
 C23(H23A,H23B,H23C)
2.e Idealised tetrahedral OH refined as rotating group:
 O6(H6A), O7(H7), O8(H8A), O9(H9), O10(H10)
;
_olex2_submission_special_instructions 'No special instructions were received'
_oxdiff_exptl_absorpt_empirical_details
;
Empirical correction (ABSPACK) includes:
- Absorption correction using spherical harmonics
- Frame scaling
- Detector area scaling
;
_oxdiff_exptl_absorpt_empirical_full_max 1.732
_oxdiff_exptl_absorpt_empirical_full_min 0.690

loop_
_space_group_symop_operation_xyz
'x, y, z'
'-x, y+1/2, -z+1/2'
'-x, -y, -z'
'x, -y-1/2, z-1/2'

loop_
_atom_site_label
_atom_site_type_symbol
_atom_site_fract_x
_atom_site_fract_y
_atom_site_fract_z
_atom_site_U_iso_or_equiv
_atom_site_adp_type
_atom_site_occupancy
_atom_site_site_symmetry_order
_atom_site_calc_flag
_atom_site_refinement_flags_posn
_atom_site_refinement_flags_adp
_atom_site_refinement_flags_occupancy
_atom_site_disorder_assembly
_atom_site_disorder_group
O1 O -0.03382(17) 0.52996(8) 0.25019(15) 0.0312(4) Uani 1 1 d . . . . .
O2 O -0.15565(16) 0.43031(8) 0.28584(14) 0.0280(4) Uani 1 1 d . . . . .
O3 O 0.22691(17) 0.55646(8) 0.40680(16) 0.0354(5) Uani 1 1 d . . . . .
N1 N 0.62592(19) 0.35673(9) 0.83760(16) 0.0247(5) Uani 1 1 d . . . . .
H1 H 0.692142 0.338030 0.830341 0.030 Uiso 1 1 calc R U . . .
N2 N 0.77813(19) 0.40530(10) 1.01929(18) 0.0290(5) Uani 1 1 d . . . . .
H2A H 0.797961 0.431896 1.082274 0.035 Uiso 1 1 calc R U . . .
H2B H 0.842254 0.384143 1.012570 0.035 Uiso 1 1 calc R U . . .
N3 N 0.55486(19) 0.42943(9) 0.94544(16) 0.0222(4) Uani 1 1 d . . . . .
N4 N 0.3355(2) 0.45662(10) 0.86716(18) 0.0289(5) Uani 1 1 d . . . . .
H4A H 0.359597 0.484218 0.929263 0.035 Uiso 1 1 calc R U . . .
H4B H 0.250613 0.452938 0.812055 0.035 Uiso 1 1 calc R U . . .
C1 C 0.0107(3) 0.53068(15) 0.1562(2) 0.0414(7) Uani 1 1 d . . . . .
H1A H -0.057463 0.551389 0.080487 0.062 Uiso 1 1 calc R U . . .
H1B H 0.025023 0.486262 0.137018 0.062 Uiso 1 1 calc R U . . .
H1C H 0.094736 0.554869 0.187111 0.062 Uiso 1 1 calc R U . . .
C2 C -0.2329(3) 0.38254(13) 0.3099(2) 0.0326(6) Uani 1 1 d . . . . .
H2C H -0.324761 0.382589 0.241742 0.049 Uiso 1 1 calc R U . . .
H2D H -0.233994 0.392503 0.388758 0.049 Uiso 1 1 calc R U . . .
H2E H -0.192815 0.339872 0.315632 0.049 Uiso 1 1 calc R U . . .
C3 C 0.3683(3) 0.56144(14) 0.4589(3) 0.0376(7) Uani 1 1 d . . . . .
H3A H 0.391352 0.599829 0.425336 0.056 Uiso 1 1 calc R U . . .
H3B H 0.403619 0.522860 0.437295 0.056 Uiso 1 1 calc R U . . .
H3C H 0.407427 0.565083 0.549896 0.056 Uiso 1 1 calc R U . . .
C4 C 0.0406(2) 0.49016(11) 0.3513(2) 0.0231(5) Uani 1 1 d . . . . .
C5 C -0.0241(2) 0.43836(11) 0.3739(2) 0.0216(5) Uani 1 1 d . . . . .
C6 C 0.0429(2) 0.39915(11) 0.4773(2) 0.0236(5) Uani 1 1 d . . . . .
H6 H -0.003219 0.365241 0.494253 0.028 Uiso 1 1 calc R U . . .
C7 C 0.1783(2) 0.40973(11) 0.5564(2) 0.0236(5) Uani 1 1 d . . . . .
C8 C 0.2444(2) 0.46077(11) 0.5347(2) 0.0261(5) Uani 1 1 d . . . . .
H8 H 0.336761 0.467898 0.588662 0.031 Uiso 1 1 calc R U . . .
C9 C 0.1740(2) 0.50195(11) 0.4325(2) 0.0254(5) Uani 1 1 d . . . . .
C10 C 0.2487(2) 0.36122(11) 0.6630(2) 0.0271(5) Uani 1 1 d . . . . .
H10A H 0.196034 0.357978 0.709570 0.032 Uiso 1 1 calc R U . . .
H10B H 0.245716 0.318339 0.625558 0.032 Uiso 1 1 calc R U . . .
C11 C 0.3920(2) 0.37512(11) 0.7557(2) 0.0228(5) Uani 1 1 d . . . . .
C12 C 0.4965(2) 0.34532(11) 0.7514(2) 0.0257(5) Uani 1 1 d . . . . .
H12 H 0.479263 0.315386 0.686044 0.031 Uiso 1 1 calc R U . . .
C13 C 0.6518(2) 0.39713(11) 0.9347(2) 0.0223(5) Uani 1 1 d . . . . .
C14 C 0.4271(2) 0.42055(11) 0.8566(2) 0.0219(5) Uani 1 1 d . . . . .
O4 O 0.97297(16) 0.33731(8) 0.99682(15) 0.0288(4) Uani 1 1 d . . . . .
O5 O 0.83315(16) 0.29289(8) 0.81651(15) 0.0306(4) Uani 1 1 d . . . . .
O6 O 1.16459(17) 0.15427(8) 0.72625(15) 0.0320(4) Uani 1 1 d . . . . .
H6A H 1.104977 0.161620 0.653124 0.048 Uiso 1 1 calc R U . . .
O7 O 1.41023(16) 0.20064(9) 0.89189(16) 0.0351(5) Uani 1 1 d . . . . .
H7 H 1.390570 0.175170 0.831772 0.053 Uiso 1 1 calc R U . . .
O8 O 1.43415(16) 0.29746(9) 1.05356(16) 0.0324(4) Uani 1 1 d . . . . .
H8A H 1.493255 0.275727 1.046475 0.049 Uiso 1 1 calc R U . . .
C15 C 0.9507(2) 0.30431(11) 0.9011(2) 0.0243(5) Uani 1 1 d . . . . .
C16 C 1.0696(2) 0.27834(11) 0.8900(2) 0.0226(5) Uani 1 1 d . . . . .
C17 C 1.0553(2) 0.23059(11) 0.8032(2) 0.0237(5) Uani 1 1 d . . . . .
H17 H 0.968668 0.216372 0.744506 0.028 Uiso 1 1 calc R U . . .
C18 C 1.1681(2) 0.20398(11) 0.8030(2) 0.0223(5) Uani 1 1 d . . . . .
C19 C 1.2959(2) 0.22541(11) 0.8871(2) 0.0239(5) Uani 1 1 d . . . . .
C20 C 1.3093(2) 0.27461(11) 0.9708(2) 0.0234(5) Uani 1 1 d . . . . .
C21 C 1.1973(2) 0.30023(11) 0.9734(2) 0.0239(5) Uani 1 1 d . . . . .
H21 H 1.207223 0.332912 1.032308 0.029 Uiso 1 1 calc R U . . .
O9 O 1.67539(18) 0.25641(9) 1.08907(15) 0.0370(5) Uani 1 1 d . . . . .
H9 H 1.721005 0.246511 1.164661 0.055 Uiso 1 1 calc R U . . .
C22 C 1.7261(3) 0.22326(13) 1.0165(2) 0.0323(6) Uani 1 1 d . . . . .
H22A H 1.652718 0.214462 0.933134 0.048 Uiso 1 1 calc R U . . .
H22B H 1.766891 0.182412 1.057369 0.048 Uiso 1 1 calc R U . . .
H22C H 1.793715 0.250115 1.008973 0.048 Uiso 1 1 calc R U . . .
O10 O 1.43911(18) 0.11872(9) 0.73596(15) 0.0334(4) Uani 1 1 d . . . . .
H10 H 1.446372 0.138579 0.678724 0.050 Uiso 1 1 calc R U . . .
C23 C 1.3715(3) 0.05968(14) 0.6891(3) 0.0539(9) Uani 1 1 d . . . . .
H23A H 1.306457 0.064908 0.600953 0.081 Uiso 1 1 calc R U . . .
H23B H 1.324719 0.046978 0.736848 0.081 Uiso 1 1 calc R U . . .
H23C H 1.436448 0.026194 0.696972 0.081 Uiso 1 1 calc R U . . .

loop_
_atom_site_aniso_label
_atom_site_aniso_U_11
_atom_site_aniso_U_22
_atom_site_aniso_U_33
_atom_site_aniso_U_23
_atom_site_aniso_U_13
_atom_site_aniso_U_12
O1 0.0219(10) 0.0378(10) 0.0274(9) 0.0101(7) 0.0060(8) 0.0041(8)
O2 0.0156(9) 0.0404(10) 0.0217(8) 0.0026(7) 0.0033(7) -0.0021(7)
O3 0.0213(10) 0.0351(10) 0.0382(10) 0.0068(8) 0.0039(8) -0.0051(8)
N1 0.0187(11) 0.0306(11) 0.0215(10) -0.0024(8) 0.0066(8) 0.0069(8)
N2 0.0151(11) 0.0374(12) 0.0284(11) -0.0068(9) 0.0049(9) 0.0042(9)
N3 0.0186(11) 0.0249(10) 0.0207(9) -0.0006(8) 0.0071(8) 0.0058(8)
N4 0.0164(11) 0.0352(12) 0.0269(11) -0.0077(9) 0.0030(9) 0.0051(9)
C1 0.0335(17) 0.0567(19) 0.0278(14) 0.0120(13) 0.0089(12) -0.0059(13)
C2 0.0217(14) 0.0395(15) 0.0322(14) -0.0015(11) 0.0087(11) -0.0067(11)
C3 0.0249(15) 0.0448(16) 0.0434(16) 0.0008(13) 0.0160(13) -0.0052(12)
C4 0.0190(12) 0.0267(12) 0.0193(11) 0.0026(9) 0.0052(10) 0.0046(10)
C5 0.0133(12) 0.0291(12) 0.0186(11) -0.0032(9) 0.0040(9) 0.0020(9)
C6 0.0208(13) 0.0255(12) 0.0227(12) -0.0010(9) 0.0085(10) 0.0008(10)
C7 0.0200(13) 0.0272(13) 0.0189(11) -0.0039(9) 0.0051(10) 0.0024(10)
C8 0.0179(13) 0.0289(13) 0.0232(12) -0.0026(10) 0.0024(10) 0.0020(10)
C9 0.0223(13) 0.0238(12) 0.0270(12) -0.0005(10) 0.0089(10) -0.0009(10)
C10 0.0233(14) 0.0259(13) 0.0234(12) 0.0017(10) 0.0036(10) 0.0026(10)
C11 0.0196(13) 0.0224(12) 0.0203(11) 0.0032(9) 0.0041(10) 0.0029(9)
C12 0.0261(14) 0.0258(12) 0.0194(11) -0.0016(9) 0.0057(10) 0.0039(10)
C13 0.0205(13) 0.0247(12) 0.0207(11) 0.0023(9) 0.0086(10) 0.0032(10)
C14 0.0189(13) 0.0245(12) 0.0199(11) 0.0047(9) 0.0068(10) 0.0042(9)
O4 0.0193(9) 0.0390(10) 0.0271(9) -0.0031(7) 0.0098(7) 0.0067(7)
O5 0.0175(10) 0.0443(11) 0.0283(9) -0.0052(8) 0.0091(8) 0.0009(8)
O6 0.0224(10) 0.0409(11) 0.0264(9) -0.0100(8) 0.0059(7) 0.0048(8)
O7 0.0175(10) 0.0460(12) 0.0389(10) -0.0162(8) 0.0107(8) 0.0025(8)
O8 0.0151(9) 0.0408(11) 0.0383(10) -0.0146(8) 0.0097(8) -0.0024(7)
C15 0.0211(13) 0.0261(13) 0.0267(12) 0.0034(10) 0.0120(11) 0.0031(10)
C16 0.0213(13) 0.0252(12) 0.0237(12) 0.0034(9) 0.0126(10) 0.0020(10)
C17 0.0165(13) 0.0291(13) 0.0225(12) 0.0010(10) 0.0066(10) 0.0004(10)
C18 0.0192(13) 0.0264(12) 0.0194(11) -0.0021(9) 0.0073(10) 0.0009(10)
C19 0.0163(13) 0.0300(13) 0.0252(12) 0.0004(10) 0.0093(10) 0.0031(10)
C20 0.0165(13) 0.0277(13) 0.0245(12) -0.0019(10) 0.0082(10) -0.0006(10)
C21 0.0178(13) 0.0264(13) 0.0278(12) -0.0041(10) 0.0108(10) -0.0015(10)
O9 0.0225(10) 0.0555(12) 0.0273(9) -0.0059(9) 0.0067(8) 0.0100(8)
C22 0.0275(15) 0.0407(15) 0.0319(14) -0.0017(11) 0.0165(12) 0.0035(12)
O10 0.0301(11) 0.0437(11) 0.0266(9) -0.0006(8) 0.0132(8) 0.0048(8)
C23 0.069(2) 0.0354(16) 0.0415(17) -0.0041(13) 0.0119(16) 0.0120(15)

loop_
_atom_type_symbol
_atom_type_description
_atom_type_scat_dispersion_real
_atom_type_scat_dispersion_imag
_atom_type_scat_source
C C 0.0033 0.0016 'International Tables Vol C Tables 4.2.6.8 and 6.1.1.4'
H H 0.0000 0.0000 'International Tables Vol C Tables 4.2.6.8 and 6.1.1.4'
N N 0.0061 0.0033 'International Tables Vol C Tables 4.2.6.8 and 6.1.1.4'
O O 0.0106 0.0060 'International Tables Vol C Tables 4.2.6.8 and 6.1.1.4'

loop_
_geom_angle_atom_site_label_1
_geom_angle_atom_site_label_2
_geom_angle_atom_site_label_3
_geom_angle
_geom_angle_site_symmetry_1
_geom_angle_site_symmetry_3
_geom_angle_publ_flag
C4 O1 C1 114.31(19) . . ?
C5 O2 C2 117.65(18) . . ?
C9 O3 C3 118.27(19) . . ?
C12 N1 H1 120.2 . . ?
C13 N1 H1 120.2 . . ?
C13 N1 C12 119.5(2) . . ?
H2A N2 H2B 120.0 . . ?
C13 N2 H2A 120.0 . . ?
C13 N2 H2B 120.0 . . ?
C13 N3 C14 118.19(19) . . ?
H4A N4 H4B 120.0 . . ?
C14 N4 H4A 120.0 . . ?
C14 N4 H4B 120.0 . . ?
O1 C1 H1A 109.5 . . ?
O1 C1 H1B 109.5 . . ?
O1 C1 H1C 109.5 . . ?
H1A C1 H1B 109.5 . . ?
H1A C1 H1C 109.5 . . ?
H1B C1 H1C 109.5 . . ?
O2 C2 H2C 109.5 . . ?
O2 C2 H2D 109.5 . . ?
O2 C2 H2E 109.5 . . ?
H2C C2 H2D 109.5 . . ?
H2C C2 H2E 109.5 . . ?
H2D C2 H2E 109.5 . . ?
O3 C3 H3A 109.5 . . ?
O3 C3 H3B 109.5 . . ?
O3 C3 H3C 109.5 . . ?
H3A C3 H3B 109.5 . . ?
H3A C3 H3C 109.5 . . ?
H3B C3 H3C 109.5 . . ?
O1 C4 C5 118.1(2) . . ?
C9 C4 O1 122.4(2) . . ?
C9 C4 C5 119.4(2) . . ?
O2 C5 C4 114.52(19) . . ?
O2 C5 C6 124.7(2) . . ?
C6 C5 C4 120.8(2) . . ?
C5 C6 H6 120.2 . . ?
C5 C6 C7 119.6(2) . . ?
C7 C6 H6 120.2 . . ?
C6 C7 C10 116.7(2) . . ?
C8 C7 C6 120.3(2) . . ?
C8 C7 C10 123.0(2) . . ?
C7 C8 H8 120.2 . . ?
C7 C8 C9 119.6(2) . . ?
C9 C8 H8 120.2 . . ?
O3 C9 C4 115.2(2) . . ?
O3 C9 C8 124.6(2) . . ?
C4 C9 C8 120.2(2) . . ?
C7 C10 H10A 108.0 . . ?
C7 C10 H10B 108.0 . . ?
H10A C10 H10B 107.2 . . ?
C11 C10 C7 117.3(2) . . ?
C11 C10 H10A 108.0 . . ?
C11 C10 H10B 108.0 . . ?
C12 C11 C10 122.5(2) . . ?
C12 C11 C14 115.3(2) . . ?
C14 C11 C10 122.2(2) . . ?
N1 C12 H12 118.9 . . ?
C11 C12 N1 122.3(2) . . ?
C11 C12 H12 118.9 . . ?
N2 C13 N1 118.1(2) . . ?
N2 C13 N3 119.7(2) . . ?
N3 C13 N1 122.2(2) . . ?
N3 C14 C11 122.3(2) . . ?
N4 C14 N3 115.9(2) . . ?
N4 C14 C11 121.8(2) . . ?
C18 O6 H6A 109.5 . . ?
C19 O7 H7 109.5 . . ?
C20 O8 H8A 109.5 . . ?
O4 C15 O5 122.0(2) . . ?
O4 C15 C16 117.7(2) . . ?
O5 C15 C16 120.2(2) . . ?
C17 C16 C15 121.4(2) . . ?
C17 C16 C21 119.7(2) . . ?
C21 C16 C15 118.8(2) . . ?
C16 C17 H17 120.1 . . ?
C18 C17 C16 119.7(2) . . ?
C18 C17 H17 120.1 . . ?
O6 C18 C17 124.0(2) . . ?
O6 C18 C19 115.3(2) . . ?
C17 C18 C19 120.6(2) . . ?
O7 C19 C18 123.2(2) . . ?
O7 C19 C20 117.5(2) . . ?
C20 C19 C18 119.3(2) . . ?
O8 C20 C19 120.6(2) . . ?
O8 C20 C21 119.2(2) . . ?
C21 C20 C19 120.2(2) . . ?
C16 C21 H21 119.8 . . ?
C20 C21 C16 120.4(2) . . ?
C20 C21 H21 119.8 . . ?
C22 O9 H9 109.5 . . ?
O9 C22 H22A 109.5 . . ?
O9 C22 H22B 109.5 . . ?
O9 C22 H22C 109.5 . . ?
H22A C22 H22B 109.5 . . ?
H22A C22 H22C 109.5 . . ?
H22B C22 H22C 109.5 . . ?
C23 O10 H10 109.5 . . ?
O10 C23 H23A 109.5 . . ?
O10 C23 H23B 109.5 . . ?
O10 C23 H23C 109.5 . . ?
H23A C23 H23B 109.5 . . ?
H23A C23 H23C 109.5 . . ?
H23B C23 H23C 109.5 . . ?

loop_
_geom_bond_atom_site_label_1
_geom_bond_atom_site_label_2
_geom_bond_distance
_geom_bond_site_symmetry_2
_geom_bond_publ_flag
O1 C1 1.437(3) . ?
O1 C4 1.388(3) . ?
O2 C2 1.433(3) . ?
O2 C5 1.377(3) . ?
O3 C3 1.420(3) . ?
O3 C9 1.378(3) . ?
N1 H1 0.8800 . ?
N1 C12 1.364(3) . ?
N1 C13 1.357(3) . ?
N2 H2A 0.8800 . ?
N2 H2B 0.8800 . ?
N2 C13 1.324(3) . ?
N3 C13 1.337(3) . ?
N3 C14 1.352(3) . ?
N4 H4A 0.8800 . ?
N4 H4B 0.8800 . ?
N4 C14 1.327(3) . ?
C1 H1A 0.9800 . ?
C1 H1B 0.9800 . ?
C1 H1C 0.9800 . ?
C2 H2C 0.9800 . ?
C2 H2D 0.9800 . ?
C2 H2E 0.9800 . ?
C3 H3A 0.9800 . ?
C3 H3B 0.9800 . ?
C3 H3C 0.9800 . ?
C4 C5 1.393(3) . ?
C4 C9 1.384(3) . ?
C5 C6 1.384(3) . ?
C6 H6 0.9500 . ?
C6 C7 1.393(3) . ?
C7 C8 1.385(3) . ?
C7 C10 1.533(3) . ?
C8 H8 0.9500 . ?
C8 C9 1.405(3) . ?
C10 H10A 0.9900 . ?
C10 H10B 0.9900 . ?
C10 C11 1.507(3) . ?
C11 C12 1.351(3) . ?
C11 C14 1.443(3) . ?
C12 H12 0.9500 . ?
O4 C15 1.264(3) . ?
O5 C15 1.265(3) . ?
O6 H6A 0.8400 . ?
O6 C18 1.373(3) . ?
O7 H7 0.8400 . ?
O7 C19 1.362(3) . ?
O8 H8A 0.8400 . ?
O8 C20 1.379(3) . ?
C15 C16 1.506(3) . ?
C16 C17 1.395(3) . ?
C16 C21 1.396(3) . ?
C17 H17 0.9500 . ?
C17 C18 1.386(3) . ?
C18 C19 1.396(3) . ?
C19 C20 1.393(3) . ?
C20 C21 1.382(3) . ?
C21 H21 0.9500 . ?
O9 H9 0.8400 . ?
O9 C22 1.425(3) . ?
C22 H22A 0.9800 . ?
C22 H22B 0.9800 . ?
C22 H22C 0.9800 . ?
O10 H10 0.8400 . ?
O10 C23 1.413(3) . ?
C23 H23A 0.9800 . ?
C23 H23B 0.9800 . ?
C23 H23C 0.9800 . ?

loop_
_geom_torsion_atom_site_label_1
_geom_torsion_atom_site_label_2
_geom_torsion_atom_site_label_3
_geom_torsion_atom_site_label_4
_geom_torsion
_geom_torsion_site_symmetry_1
_geom_torsion_site_symmetry_2
_geom_torsion_site_symmetry_3
_geom_torsion_site_symmetry_4
_geom_torsion_publ_flag
O1 C4 C5 O2 4.2(3) . . . . ?
O1 C4 C5 C6 -176.4(2) . . . . ?
O1 C4 C9 O3 0.8(3) . . . . ?
O1 C4 C9 C8 179.0(2) . . . . ?
O2 C5 C6 C7 176.3(2) . . . . ?
C1 O1 C4 C5 -117.7(2) . . . . ?
C1 O1 C4 C9 65.2(3) . . . . ?
C2 O2 C5 C4 -173.3(2) . . . . ?
C2 O2 C5 C6 7.3(3) . . . . ?
C3 O3 C9 C4 -160.8(2) . . . . ?
C3 O3 C9 C8 21.2(4) . . . . ?
C4 C5 C6 C7 -3.1(3) . . . . ?
C5 C4 C9 O3 -176.2(2) . . . . ?
C5 C4 C9 C8 2.0(4) . . . . ?
C5 C6 C7 C8 2.6(3) . . . . ?
C5 C6 C7 C10 -175.3(2) . . . . ?
C6 C7 C8 C9 0.1(3) . . . . ?
C6 C7 C10 C11 -175.0(2) . . . . ?
C7 C8 C9 O3 175.5(2) . . . . ?
C7 C8 C9 C4 -2.4(4) . . . . ?
C7 C10 C11 C12 -100.9(3) . . . . ?
C7 C10 C11 C14 80.1(3) . . . . ?
C8 C7 C10 C11 7.2(3) . . . . ?
C9 C4 C5 O2 -178.7(2) . . . . ?
C9 C4 C5 C6 0.8(3) . . . . ?
C10 C7 C8 C9 177.9(2) . . . . ?
C10 C11 C12 N1 -178.1(2) . . . . ?
C10 C11 C14 N3 174.8(2) . . . . ?
C10 C11 C14 N4 -5.8(3) . . . . ?
C12 N1 C13 N2 177.5(2) . . . . ?
C12 N1 C13 N3 -3.9(3) . . . . ?
C12 C11 C14 N3 -4.3(3) . . . . ?
C12 C11 C14 N4 175.2(2) . . . . ?
C13 N1 C12 C11 3.0(3) . . . . ?
C13 N3 C14 N4 -176.0(2) . . . . ?
C13 N3 C14 C11 3.5(3) . . . . ?
C14 N3 C13 N1 0.7(3) . . . . ?
C14 N3 C13 N2 179.2(2) . . . . ?
C14 C11 C12 N1 0.9(3) . . . . ?
O4 C15 C16 C17 166.0(2) . . . . ?
O4 C15 C16 C21 -10.5(3) . . . . ?
O5 C15 C16 C17 -13.9(3) . . . . ?
O5 C15 C16 C21 169.6(2) . . . . ?
O6 C18 C19 O7 1.8(3) . . . . ?
O6 C18 C19 C20 -178.4(2) . . . . ?
O7 C19 C20 O8 0.9(3) . . . . ?
O7 C19 C20 C21 -177.8(2) . . . . ?
O8 C20 C21 C16 179.5(2) . . . . ?
C15 C16 C17 C18 -174.5(2) . . . . ?
C15 C16 C21 C20 176.1(2) . . . . ?
C16 C17 C18 O6 176.1(2) . . . . ?
C16 C17 C18 C19 -1.3(3) . . . . ?
C17 C16 C21 C20 -0.4(3) . . . . ?
C17 C18 C19 O7 179.4(2) . . . . ?
C17 C18 C19 C20 -0.8(4) . . . . ?
C18 C19 C20 O8 -178.9(2) . . . . ?
C18 C19 C20 C21 2.4(4) . . . . ?
C19 C20 C21 C16 -1.8(4) . . . . ?
C21 C16 C17 C18 1.9(3) . . . . ?
